data_4110036
loop_
_publ_author_name
'Laura E. Bourque'
'Pamela A. Cleary'
'K. A. Woerpel'

_publ_section_title
;
 Metal-Catalyzed Silylene Insertions of Allylic Ethers: Stereoselective
 Formation of Chiral Allylic Silanes
;
_journal_name_full 'Journal of the American Chemical Society'
_journal_page_first 12602
_journal_page_last 12603
_journal_paper_doi 10.1021/ja073758s
_journal_volume 129
_journal_year 2007
_chemical_formula_sum 'C25 H42 N2 O5 Si'
_chemical_formula_weight 478.70
_chemical_name_systematic
; 
 ? 
;
_space_group_IT_number 14
_symmetry_cell_setting monoclinic
_symmetry_space_group_name_Hall '-P 2ybc'
_symmetry_space_group_name_H-M 'P 1 21/c 1'
_atom_sites_solution_hydrogens difmap
_atom_sites_solution_primary direct
_atom_sites_solution_secondary difmap
_audit_creation_method SHELXTL
_cell_angle_alpha 90.00
_cell_angle_beta 90.986(2)
_cell_angle_gamma 90.00
_cell_formula_units_Z 4
_cell_length_a 10.4889(10)
_cell_length_b 14.5745(13)
_cell_length_c 17.6357(16)
_cell_measurement_temperature 153(2)
_cell_volume 2695.6(4)
_computing_cell_refinement 'Bruker SMART/SAINT'
_computing_data_collection 'Bruker SMART'
_computing_data_reduction 'Bruker SAINT'
_computing_molecular_graphics 'Bruker SHELXTL'
_computing_publication_material 'Bruker SHELXTL'
_computing_structure_refinement 'Bruker SHELXTL'
_computing_structure_solution 'Bruker SHELXTL'
_diffrn_ambient_temperature 153(2)
_diffrn_measured_fraction_theta_full 0.990
_diffrn_measured_fraction_theta_max 0.990
_diffrn_measurement_device_type 'CCD area detector'
_diffrn_measurement_method 'omega scans'
_diffrn_radiation_monochromator graphite
_diffrn_radiation_source 'sealed tube'
_diffrn_radiation_type MoK\a
_diffrn_radiation_wavelength 0.71073
_diffrn_reflns_av_R_equivalents 0.0345
_diffrn_reflns_av_sigmaI/netI 0.0290
_diffrn_reflns_limit_h_max 13
_diffrn_reflns_limit_h_min -13
_diffrn_reflns_limit_k_max 19
_diffrn_reflns_limit_k_min -19
_diffrn_reflns_limit_l_max 23
_diffrn_reflns_limit_l_min -23
_diffrn_reflns_number 29334
_diffrn_reflns_theta_full 28.31
_diffrn_reflns_theta_max 28.31
_diffrn_reflns_theta_min 1.81
_diffrn_standards_decay_% '< 1.0'
_diffrn_standards_interval_count 'initial 50 frames recollected'
_diffrn_standards_number '50 frames'
_exptl_absorpt_coefficient_mu 0.122
_exptl_absorpt_correction_T_max 0.9700
_exptl_absorpt_correction_T_min 0.9630
_exptl_absorpt_correction_type multi-scan
_exptl_absorpt_process_details 'Bruker SADABS'
_exptl_crystal_colour colorless
_exptl_crystal_density_diffrn 1.180
_exptl_crystal_density_meas ?
_exptl_crystal_description irregular
_exptl_crystal_F_000 1040
_exptl_crystal_size_max 0.31
_exptl_crystal_size_mid 0.30
_exptl_crystal_size_min 0.25
_refine_diff_density_max 0.439
_refine_diff_density_min -0.238
_refine_diff_density_rms 0.044
_refine_ls_extinction_method none
_refine_ls_goodness_of_fit_ref 1.033
_refine_ls_hydrogen_treatment refall
_refine_ls_matrix_type full
_refine_ls_number_parameters 466
_refine_ls_number_reflns 6638
_refine_ls_number_restraints 0
_refine_ls_restrained_S_all 1.033
_refine_ls_R_factor_all 0.0527
_refine_ls_R_factor_gt 0.0358
_refine_ls_shift/su_max 0.000
_refine_ls_shift/su_mean 0.000
_refine_ls_structure_factor_coef Fsqd
_refine_ls_weighting_details 'calc w=1/[\s^2^(Fo^2^)+(0.0484P)^2^+0.9085P] where P=(Fo^2^+2Fc^2^)/3'
_refine_ls_weighting_scheme calc
_refine_ls_wR_factor_gt 0.0884
_refine_ls_wR_factor_ref 0.1006
_reflns_number_gt 5234
_reflns_number_total 6638
_reflns_threshold_expression >2sigma(I)
_cod_data_source_file ja073758srom20070525_120645.cif
_cod_data_source_block kaw110
_cod_depositor_comments
;
The following automatic conversions were performed:

'_exptl_crystal_density_meas' value 'n/a' was changed to '?' - the
value is perceived as not measured.

Automatic conversion script
Id: cif_fix_values 3008 2015-01-20 13:52:24Z robertas 
;
_cod_database_code 4110036

loop_
_symmetry_equiv_pos_as_xyz
'x, y, z'
'-x, y+1/2, -z+1/2'
'-x, -y, -z'
'x, -y-1/2, z-1/2'

loop_
_atom_site_label
_atom_site_type_symbol
_atom_site_fract_x
_atom_site_fract_y
_atom_site_fract_z
_atom_site_U_iso_or_equiv
_atom_site_adp_type
_atom_site_occupancy
_atom_site_symmetry_multiplicity
_atom_site_calc_flag
Si1 Si 0.10166(3) 0.34998(2) 0.149828(18) 0.01665(9) Uani 1 1 d
O1 O -0.31250(8) 0.38708(6) 0.05856(5) 0.02102(19) Uani 1 1 d
O2 O -0.31859(10) 0.52834(6) 0.00431(5) 0.0265(2) Uani 1 1 d
O3 O 0.15110(9) 0.45026(6) 0.11874(6) 0.0222(2) Uani 1 1 d
O4 O -0.66048(10) 0.84150(7) 0.27035(6) 0.0334(2) Uani 1 1 d
O5 O -0.56409(13) 0.90868(7) 0.17871(7) 0.0451(3) Uani 1 1 d
N1 N -0.40935(11) 0.49816(8) 0.11896(6) 0.0222(2) Uani 1 1 d
N2 N -0.59678(11) 0.83940(8) 0.21242(7) 0.0260(2) Uani 1 1 d
C1 C -0.22564(12) 0.35205(9) 0.00100(7) 0.0194(2) Uani 1 1 d
C2 C -0.08768(12) 0.37220(8) 0.02631(7) 0.0176(2) Uani 1 1 d
C3 C -0.05519(12) 0.31858(8) 0.10020(7) 0.0176(2) Uani 1 1 d
C4 C -0.08403(12) 0.21533(9) 0.09116(8) 0.0213(3) Uani 1 1 d
C5 C -0.22371(12) 0.19818(9) 0.06855(7) 0.0209(3) Uani 1 1 d
C6 C -0.25560(13) 0.25012(9) -0.00479(8) 0.0220(3) Uani 1 1 d
C7 C 0.00171(14) 0.35394(10) -0.03972(7) 0.0226(3) Uani 1 1 d
C8 C -0.25600(15) 0.09527(9) 0.06476(9) 0.0300(3) Uani 1 1 d
C9 C -0.39992(17) 0.07840(13) 0.06381(12) 0.0427(4) Uani 1 1 d
C10 C -0.1949(2) 0.04503(12) -0.00107(13) 0.0470(4) Uani 1 1 d
C11 C -0.34329(12) 0.47605(9) 0.05550(7) 0.0192(2) Uani 1 1 d
C12 C -0.45893(12) 0.58382(9) 0.13794(7) 0.0200(2) Uani 1 1 d
C13 C -0.42082(14) 0.66467(9) 0.10285(8) 0.0248(3) Uani 1 1 d
C14 C -0.46761(13) 0.74810(9) 0.12657(8) 0.0241(3) Uani 1 1 d
C15 C -0.55412(12) 0.75054(9) 0.18497(7) 0.0218(3) Uani 1 1 d
C16 C -0.59516(14) 0.67111(10) 0.21975(8) 0.0284(3) Uani 1 1 d
C17 C -0.54795(14) 0.58781(10) 0.19610(8) 0.0281(3) Uani 1 1 d
C18 C 0.23723(12) 0.26258(9) 0.13860(7) 0.0214(3) Uani 1 1 d
C19 C 0.22874(15) 0.17974(10) 0.19250(9) 0.0292(3) Uani 1 1 d
C20 C 0.36548(14) 0.31211(11) 0.15363(9) 0.0296(3) Uani 1 1 d
C21 C 0.24247(14) 0.22523(10) 0.05721(8) 0.0267(3) Uani 1 1 d
C22 C 0.05876(13) 0.37490(9) 0.25260(7) 0.0237(3) Uani 1 1 d
C23 C 0.17676(17) 0.39046(12) 0.30393(9) 0.0356(3) Uani 1 1 d
C24 C -0.02073(17) 0.46384(11) 0.25336(9) 0.0322(3) Uani 1 1 d
C25 C -0.02174(16) 0.29799(11) 0.28743(8) 0.0295(3) Uani 1 1 d
H1 H -0.4167(16) 0.4564(13) 0.1500(10) 0.033(5) Uiso 1 1 d
H3 H 0.193(2) 0.4522(14) 0.0839(12) 0.048(6) Uiso 1 1 d
H1A H -0.2459(13) 0.3835(10) -0.0456(8) 0.015(3) Uiso 1 1 d
H2A H -0.0831(13) 0.4380(10) 0.0375(8) 0.017(3) Uiso 1 1 d
H3A H -0.1152(14) 0.3388(10) 0.1362(8) 0.018(4) Uiso 1 1 d
H4A H -0.0289(15) 0.1882(11) 0.0509(9) 0.026(4) Uiso 1 1 d
H4B H -0.0662(15) 0.1841(11) 0.1389(9) 0.024(4) Uiso 1 1 d
H5A H -0.2783(15) 0.2251(11) 0.1086(9) 0.024(4) Uiso 1 1 d
H6A H -0.3433(16) 0.2448(11) -0.0183(9) 0.028(4) Uiso 1 1 d
H6B H -0.2070(15) 0.2276(11) -0.0459(9) 0.026(4) Uiso 1 1 d
H7A H 0.0853(16) 0.3793(11) -0.0288(9) 0.024(4) Uiso 1 1 d
H7B H -0.0303(16) 0.3866(12) -0.0858(10) 0.035(4) Uiso 1 1 d
H7C H 0.0077(16) 0.2880(13) -0.0515(9) 0.035(4) Uiso 1 1 d
H8A H -0.2217(17) 0.0705(12) 0.1113(10) 0.036(5) Uiso 1 1 d
H9A H -0.436(2) 0.1006(14) 0.0150(12) 0.054(6) Uiso 1 1 d
H9B H -0.440(2) 0.1124(15) 0.1092(12) 0.057(6) Uiso 1 1 d
H9C H -0.419(2) 0.0136(16) 0.0676(12) 0.059(6) Uiso 1 1 d
H10A H -0.102(2) 0.0565(15) -0.0051(12) 0.059(6) Uiso 1 1 d
H10B H -0.233(2) 0.0654(14) -0.0512(12) 0.054(6) Uiso 1 1 d
H10C H -0.211(2) -0.0196(15) 0.0055(11) 0.056(6) Uiso 1 1 d
H13A H -0.3614(17) 0.6604(12) 0.0636(10) 0.038(5) Uiso 1 1 d
H14A H -0.4398(16) 0.8022(12) 0.1045(9) 0.032(4) Uiso 1 1 d
H16A H -0.6539(18) 0.6746(13) 0.2608(11) 0.046(5) Uiso 1 1 d
H17A H -0.5742(17) 0.5328(13) 0.2191(10) 0.041(5) Uiso 1 1 d
H19A H 0.1486(18) 0.1452(12) 0.1852(10) 0.036(5) Uiso 1 1 d
H19B H 0.2989(17) 0.1353(12) 0.1824(10) 0.035(4) Uiso 1 1 d
H19C H 0.2360(17) 0.1984(13) 0.2465(11) 0.039(5) Uiso 1 1 d
H20A H 0.3663(17) 0.3421(13) 0.2048(11) 0.041(5) Uiso 1 1 d
H20B H 0.3802(16) 0.3605(12) 0.1172(10) 0.032(4) Uiso 1 1 d
H20C H 0.4386(18) 0.2668(13) 0.1499(11) 0.044(5) Uiso 1 1 d
H21A H 0.1693(16) 0.1829(12) 0.0453(9) 0.030(4) Uiso 1 1 d
H21B H 0.3202(18) 0.1920(12) 0.0496(10) 0.038(5) Uiso 1 1 d
H21C H 0.2433(16) 0.2745(12) 0.0181(10) 0.034(4) Uiso 1 1 d
H23A H 0.2307(18) 0.4417(13) 0.2831(10) 0.042(5) Uiso 1 1 d
H23B H 0.1461(18) 0.4081(13) 0.3550(11) 0.047(5) Uiso 1 1 d
H23C H 0.2329(19) 0.3330(14) 0.3100(11) 0.047(5) Uiso 1 1 d
H24A H -0.0999(18) 0.4601(12) 0.2229(10) 0.039(5) Uiso 1 1 d
H24B H 0.0270(17) 0.5163(13) 0.2346(10) 0.038(5) Uiso 1 1 d
H24C H -0.0458(18) 0.4784(13) 0.3059(11) 0.044(5) Uiso 1 1 d
H25A H -0.1004(17) 0.2881(12) 0.2590(9) 0.032(4) Uiso 1 1 d
H25B H 0.0252(18) 0.2375(13) 0.2924(10) 0.042(5) Uiso 1 1 d
H25C H -0.0446(19) 0.3167(13) 0.3386(12) 0.049(5) Uiso 1 1 d

loop_
_atom_site_aniso_label
_atom_site_aniso_U_11
_atom_site_aniso_U_22
_atom_site_aniso_U_33
_atom_site_aniso_U_23
_atom_site_aniso_U_13
_atom_site_aniso_U_12
Si1 0.01896(17) 0.01483(16) 0.01612(16) 0.00051(12) -0.00051(12) -0.00165(12)
O1 0.0224(4) 0.0173(4) 0.0234(4) 0.0020(3) 0.0034(3) 0.0037(3)
O2 0.0353(5) 0.0210(5) 0.0234(5) 0.0049(4) 0.0076(4) 0.0062(4)
O3 0.0263(5) 0.0170(4) 0.0235(5) 0.0010(4) 0.0042(4) -0.0029(4)
O4 0.0336(6) 0.0332(6) 0.0336(6) -0.0103(4) 0.0071(4) 0.0063(4)
O5 0.0652(8) 0.0220(5) 0.0486(7) 0.0003(5) 0.0153(6) 0.0058(5)
N1 0.0259(6) 0.0175(5) 0.0233(5) 0.0046(4) 0.0066(4) 0.0015(4)
N2 0.0264(6) 0.0241(6) 0.0274(6) -0.0049(5) -0.0028(5) 0.0036(5)
C1 0.0215(6) 0.0190(6) 0.0176(6) -0.0005(5) 0.0000(5) 0.0032(5)
C2 0.0209(6) 0.0157(6) 0.0163(5) -0.0010(4) 0.0000(4) 0.0016(5)
C3 0.0192(6) 0.0164(6) 0.0173(6) 0.0001(4) 0.0004(5) -0.0012(5)
C4 0.0220(6) 0.0167(6) 0.0251(6) 0.0027(5) -0.0049(5) -0.0008(5)
C5 0.0221(6) 0.0157(6) 0.0249(6) -0.0005(5) -0.0025(5) -0.0018(5)
C6 0.0229(7) 0.0197(6) 0.0233(6) -0.0026(5) -0.0052(5) 0.0005(5)
C7 0.0264(7) 0.0228(7) 0.0186(6) 0.0003(5) 0.0029(5) 0.0024(5)
C8 0.0339(8) 0.0171(6) 0.0386(8) 0.0014(6) -0.0098(6) -0.0044(6)
C9 0.0394(9) 0.0313(9) 0.0570(11) 0.0011(8) -0.0092(8) -0.0164(7)
C10 0.0554(12) 0.0207(8) 0.0647(13) -0.0135(8) -0.0031(10) 0.0006(8)
C11 0.0168(6) 0.0185(6) 0.0224(6) 0.0006(5) -0.0006(5) 0.0012(5)
C12 0.0196(6) 0.0198(6) 0.0206(6) 0.0002(5) 0.0000(5) 0.0008(5)
C13 0.0276(7) 0.0231(7) 0.0239(6) 0.0016(5) 0.0074(5) 0.0005(5)
C14 0.0290(7) 0.0196(6) 0.0236(6) 0.0022(5) 0.0014(5) -0.0004(5)
C15 0.0223(6) 0.0214(6) 0.0216(6) -0.0043(5) -0.0039(5) 0.0029(5)
C16 0.0296(7) 0.0282(7) 0.0277(7) -0.0027(6) 0.0098(6) 0.0001(6)
C17 0.0329(8) 0.0223(7) 0.0294(7) 0.0018(6) 0.0113(6) -0.0024(6)
C18 0.0198(6) 0.0188(6) 0.0255(6) 0.0018(5) -0.0013(5) -0.0006(5)
C19 0.0291(7) 0.0232(7) 0.0352(8) 0.0083(6) -0.0015(6) 0.0024(6)
C20 0.0201(7) 0.0284(7) 0.0400(8) 0.0014(6) -0.0054(6) -0.0022(6)
C21 0.0220(7) 0.0269(7) 0.0313(7) -0.0027(6) 0.0031(5) 0.0043(6)
C22 0.0297(7) 0.0237(6) 0.0176(6) -0.0009(5) -0.0005(5) -0.0019(5)
C23 0.0419(9) 0.0404(9) 0.0243(7) -0.0076(6) -0.0077(6) -0.0049(8)
C24 0.0445(9) 0.0256(7) 0.0267(7) -0.0039(6) 0.0074(7) 0.0048(7)
C25 0.0374(8) 0.0311(8) 0.0201(7) 0.0046(6) 0.0048(6) -0.0025(6)

loop_
_atom_type_symbol
_atom_type_description
_atom_type_scat_dispersion_real
_atom_type_scat_dispersion_imag
_atom_type_scat_source
C C 0.0033 0.0016 'International Tables Vol C Tables 4.2.6.8 and 6.1.1.4'
H H 0.0000 0.0000 'International Tables Vol C Tables 4.2.6.8 and 6.1.1.4'
N N 0.0061 0.0033 'International Tables Vol C Tables 4.2.6.8 and 6.1.1.4'
O O 0.0106 0.0060 'International Tables Vol C Tables 4.2.6.8 and 6.1.1.4'
Si Si 0.0817 0.0704 'International Tables Vol C Tables 4.2.6.8 and 6.1.1.4'

loop_
_geom_angle_atom_site_label_1
_geom_angle_atom_site_label_2
_geom_angle_atom_site_label_3
_geom_angle
O3 Si1 C3 109.53(5)
O3 Si1 C22 103.16(6)
C3 Si1 C22 105.42(6)
O3 Si1 C18 108.42(5)
C3 Si1 C18 115.33(6)
C22 Si1 C18 114.25(6)
C11 O1 C1 117.51(9)
C11 N1 C12 127.19(11)
O5 N2 O4 122.91(12)
O5 N2 C15 118.83(11)
O4 N2 C15 118.20(11)
O1 C1 C6 104.85(10)
O1 C1 C2 109.01(10)
C6 C1 C2 113.51(10)
C7 C2 C1 109.40(10)
C7 C2 C3 115.00(10)
C1 C2 C3 109.87(10)
C4 C3 C2 111.38(10)
C4 C3 Si1 116.61(9)
C2 C3 Si1 116.10(8)
C5 C4 C3 111.77(10)
C6 C5 C4 109.47(11)
C6 C5 C8 113.61(11)
C4 C5 C8 112.27(11)
C1 C6 C5 112.59(10)
C10 C8 C9 110.03(14)
C10 C8 C5 113.99(13)
C9 C8 C5 111.94(13)
O2 C11 O1 125.80(12)
O2 C11 N1 125.44(12)
O1 C11 N1 108.75(10)
C13 C12 N1 122.64(11)
C13 C12 C17 119.37(12)
N1 C12 C17 117.96(12)
C14 C13 C12 120.33(12)
C13 C14 C15 119.31(12)
C16 C15 C14 121.44(12)
C16 C15 N2 119.84(12)
C14 C15 N2 118.64(12)
C17 C16 C15 119.15(12)
C16 C17 C12 120.38(13)
C21 C18 C19 107.59(11)
C21 C18 C20 106.30(11)
C19 C18 C20 108.64(11)
C21 C18 Si1 111.68(9)
C19 C18 Si1 113.90(9)
C20 C18 Si1 108.42(9)
C23 C22 C25 108.32(12)
C23 C22 C24 107.51(12)
C25 C22 C24 107.98(12)
C23 C22 Si1 112.73(10)
C25 C22 Si1 112.36(9)
C24 C22 Si1 107.73(9)

loop_
_geom_bond_atom_site_label_1
_geom_bond_atom_site_label_2
_geom_bond_distance
Si1 O3 1.6479(10)
Si1 C3 1.9060(13)
Si1 C22 1.9098(13)
Si1 C18 1.9219(13)
O1 C11 1.3371(15)
O1 C1 1.4673(15)
O2 C11 1.2128(15)
O4 N2 1.2307(15)
O5 N2 1.2238(16)
N1 C11 1.3649(16)
N1 C12 1.3955(16)
N2 C15 1.4558(16)
C1 C6 1.5215(18)
C1 C2 1.5353(18)
C2 C7 1.5309(17)
C2 C3 1.5523(17)
C3 C4 1.5426(17)
C4 C5 1.5322(18)
C5 C6 1.5307(18)
C5 C8 1.5388(18)
C8 C10 1.523(2)
C8 C9 1.529(2)
C12 C13 1.3927(18)
C12 C17 1.4001(18)
C13 C14 1.3788(19)
C14 C15 1.3847(18)
C15 C16 1.3824(19)
C16 C17 1.379(2)
C18 C21 1.5369(19)
C18 C19 1.5402(19)
C18 C20 1.5456(19)
C22 C23 1.537(2)
C22 C25 1.5378(19)
C22 C24 1.541(2)

loop_
_geom_torsion_atom_site_label_1
_geom_torsion_atom_site_label_2
_geom_torsion_atom_site_label_3
_geom_torsion_atom_site_label_4
_geom_torsion
C11 O1 C1 C6 -154.89(10)
C11 O1 C1 C2 83.26(12)
O1 C1 C2 C7 -168.61(10)
C6 C1 C2 C7 74.94(13)
O1 C1 C2 C3 64.25(12)
C6 C1 C2 C3 -52.19(13)
C7 C2 C3 C4 -70.58(14)
C1 C2 C3 C4 53.35(13)
C7 C2 C3 Si1 66.08(13)
C1 C2 C3 Si1 -169.98(8)
O3 Si1 C3 C4 151.91(9)
C22 Si1 C3 C4 -97.70(10)
C18 Si1 C3 C4 29.31(11)
O3 Si1 C3 C2 17.53(10)
C22 Si1 C3 C2 127.92(9)
C18 Si1 C3 C2 -105.07(9)
C2 C3 C4 C5 -57.34(14)
Si1 C3 C4 C5 166.24(9)
C3 C4 C5 C6 56.82(14)
C3 C4 C5 C8 -176.03(11)
O1 C1 C6 C5 -64.68(13)
C2 C1 C6 C5 54.18(15)
C4 C5 C6 C1 -54.92(14)
C8 C5 C6 C1 178.69(11)
C6 C5 C8 C10 54.98(17)
C4 C5 C8 C10 -69.92(17)
C6 C5 C8 C9 -70.72(17)
C4 C5 C8 C9 164.38(13)
C1 O1 C11 O2 9.49(18)
C1 O1 C11 N1 -171.62(10)
C12 N1 C11 O2 -1.1(2)
C12 N1 C11 O1 180.00(12)
C11 N1 C12 C13 -16.2(2)
C11 N1 C12 C17 165.56(13)
N1 C12 C13 C14 -176.44(13)
C17 C12 C13 C14 1.8(2)
C12 C13 C14 C15 -0.8(2)
C13 C14 C15 C16 -0.4(2)
C13 C14 C15 N2 176.36(12)
O5 N2 C15 C16 -176.69(14)
O4 N2 C15 C16 5.92(19)
O5 N2 C15 C14 6.54(19)
O4 N2 C15 C14 -170.85(12)
C14 C15 C16 C17 0.6(2)
N2 C15 C16 C17 -176.12(13)
C15 C16 C17 C12 0.4(2)
C13 C12 C17 C16 -1.6(2)
N1 C12 C17 C16 176.73(13)
O3 Si1 C18 C21 -81.53(10)
C3 Si1 C18 C21 41.66(11)
C22 Si1 C18 C21 164.06(9)
O3 Si1 C18 C19 156.34(10)
C3 Si1 C18 C19 -80.47(11)
C22 Si1 C18 C19 41.93(12)
O3 Si1 C18 C20 35.26(11)
C3 Si1 C18 C20 158.45(9)
C22 Si1 C18 C20 -79.15(11)
O3 Si1 C22 C23 -71.99(11)
C3 Si1 C22 C23 173.13(10)
C18 Si1 C22 C23 45.47(12)
O3 Si1 C22 C25 165.27(10)
C3 Si1 C22 C25 50.40(11)
C18 Si1 C22 C25 -77.26(11)
O3 Si1 C22 C24 46.46(11)
C3 Si1 C22 C24 -68.42(11)
C18 Si1 C22 C24 163.92(10)
